data_4001519
loop_
_publ_author_name
'Liu, Li'
'Wong, Wai-Yeung'
'Poon, Suk-Yue'
'Shi, Jian-Xin'
'Cheah, Kok-Wai'
'Lin, Zhenyang'

_publ_section_title
;
 Effect of Acetylenic Chain Length on the Tuning of Functional Properties
 in Fluorene-Bridged Polymetallaynes and Their Molecular Model Compounds
;
_journal_issue 5
_journal_name_full 'Chemistry of Materials'
_journal_page_first 1369
_journal_paper_doi 10.1021/cm052655a
_journal_volume 18
_journal_year 2006
_chemical_formula_sum 'C69 H102 P4 Pt2'
_chemical_formula_weight 1445.57
_chemical_name_systematic
; 
 ? 
;
_space_group_IT_number 14
_symmetry_cell_setting monoclinic
_symmetry_space_group_name_Hall '-P 2ybc'
_symmetry_space_group_name_H-M 'P 1 21/c 1'
_atom_sites_solution_hydrogens geom
_atom_sites_solution_primary direct
_atom_sites_solution_secondary difmap
_audit_creation_method SHELXL-97
_cell_angle_alpha 90.00
_cell_angle_beta 98.216(2)
_cell_angle_gamma 90.00
_cell_formula_units_Z 4
_cell_length_a 16.3528(19)
_cell_length_b 8.9386(10)
_cell_length_c 48.989(6)
_cell_measurement_temperature 293(2)
_cell_volume 7087.3(14)
_computing_data_reduction SAINT
_computing_structure_refinement 'SHELXL-97 (Sheldrick, 1997)'
_computing_structure_solution 'SHELXS-97 (Sheldrick, 1990)'
_diffrn_ambient_temperature 273(2)
_diffrn_measured_fraction_theta_full 0.972
_diffrn_measured_fraction_theta_max 0.972
_diffrn_measurement_device_type 'Smart CCD'
_diffrn_radiation_monochromator graphite
_diffrn_radiation_source 'fine-focus sealed tube'
_diffrn_radiation_type MoK\a
_diffrn_radiation_wavelength 0.71073
_diffrn_reflns_av_R_equivalents 0.1255
_diffrn_reflns_av_sigmaI/netI 0.1811
_diffrn_reflns_limit_h_max 16
_diffrn_reflns_limit_h_min -19
_diffrn_reflns_limit_k_max 8
_diffrn_reflns_limit_k_min -10
_diffrn_reflns_limit_l_max 57
_diffrn_reflns_limit_l_min -58
_diffrn_reflns_number 29876
_diffrn_reflns_theta_full 25.00
_diffrn_reflns_theta_max 25.00
_diffrn_reflns_theta_min 2.54
_exptl_absorpt_coefficient_mu 4.069
_exptl_absorpt_correction_T_max 1.0000
_exptl_absorpt_correction_T_min 0.6099
_exptl_absorpt_correction_type SADABS
_exptl_crystal_colour colorless
_exptl_crystal_density_diffrn 1.355
_exptl_crystal_density_method 'not measured'
_exptl_crystal_description block
_exptl_crystal_F_000 2928
_exptl_crystal_size_max 0.30
_exptl_crystal_size_mid 0.22
_exptl_crystal_size_min 0.20
_refine_diff_density_max 1.386
_refine_diff_density_min -1.536
_refine_diff_density_rms 0.157
_refine_ls_extinction_coef 0.0199(6)
_refine_ls_extinction_expression Fc^*^=kFc[1+0.001xFc^2^\l^3^/sin(2\q)]^-1/4^
_refine_ls_extinction_method SHELXL
_refine_ls_goodness_of_fit_ref 0.954
_refine_ls_hydrogen_treatment mixed
_refine_ls_matrix_type full
_refine_ls_number_parameters 677
_refine_ls_number_reflns 12148
_refine_ls_number_restraints 0
_refine_ls_restrained_S_all 0.954
_refine_ls_R_factor_all 0.1509
_refine_ls_R_factor_gt 0.0708
_refine_ls_shift/su_max 0.001
_refine_ls_shift/su_mean 0.000
_refine_ls_structure_factor_coef Fsqd
_refine_ls_weighting_details 'calc w=1/[\s^2^(Fo^2^)+(0.0750P)^2^+0.0000P] where P=(Fo^2^+2Fc^2^)/3'
_refine_ls_weighting_scheme calc
_refine_ls_wR_factor_gt 0.1467
_refine_ls_wR_factor_ref 0.1817
_reflns_number_gt 6481
_reflns_number_total 12148
_reflns_threshold_expression >2sigma(I)
_cod_data_source_file cm052655asi20051201_040839.cif
_cod_data_source_block wy0952wm
_cod_depositor_comments
;
The following automatic conversions were performed:

'_symmetry_cell_setting' value 'Monoclinic' changed to 'monoclinic'
according to /home/saulius/struct/CIF-dictionaries/cif_core.dic
dictionary named 'cif_core.dic' version 2.4.1 from 2010-06-29.

Automatic conversion script
Id: cif_fix_values 1715 2011-07-08 13:25:40Z adriana 
;
_cod_original_sg_symbol_H-M P2(1)/c
_cod_database_code 4001519

loop_
_symmetry_equiv_pos_as_xyz
'x, y, z'
'-x, y+1/2, -z+1/2'
'-x, -y, -z'
'x, -y-1/2, z-1/2'

loop_
_atom_site_label
_atom_site_type_symbol
_atom_site_fract_x
_atom_site_fract_y
_atom_site_fract_z
_atom_site_U_iso_or_equiv
_atom_site_adp_type
_atom_site_occupancy
_atom_site_symmetry_multiplicity
_atom_site_calc_flag
_atom_site_refinement_flags
C1 C 0.1445(9) -0.7787(16) 0.0011(3) 0.067(4) Uani 1 1 d .
H1A H 0.1313 -0.7662 0.0189 0.081 Uiso 1 1 calc R
C2 C 0.0947(9) -0.8674(17) -0.0181(4) 0.076(5) Uani 1 1 d .
H2A H 0.0455 -0.9053 -0.0136 0.091 Uiso 1 1 calc R
C3 C 0.1160(13) -0.8998(19) -0.0432(4) 0.090(6) Uani 1 1 d .
H3A H 0.0822 -0.9610 -0.0553 0.108 Uiso 1 1 calc R
C4 C 0.1869(13) -0.8427(19) -0.0507(3) 0.083(5) Uani 1 1 d .
H4A H 0.2031 -0.8657 -0.0676 0.100 Uiso 1 1 calc R
C5 C 0.2347(9) -0.7477(16) -0.0317(3) 0.061(4) Uani 1 1 d .
H5A H 0.2833 -0.7089 -0.0367 0.073 Uiso 1 1 calc R
C6 C 0.2147(7) -0.7087(16) -0.0066(3) 0.058(4) Uani 1 1 d .
C7 C 0.1079(8) -0.4149(15) -0.0227(4) 0.079(5) Uani 1 1 d .
H7A H 0.1265 -0.4743 -0.0372 0.095 Uiso 1 1 calc R
H7B H 0.0714 -0.4774 -0.0137 0.095 Uiso 1 1 calc R
C8 C 0.0589(10) -0.2883(18) -0.0358(4) 0.098(6) Uani 1 1 d .
H8A H 0.0139 -0.3261 -0.0487 0.148 Uiso 1 1 calc R
H8B H 0.0935 -0.2262 -0.0453 0.148 Uiso 1 1 calc R
H8C H 0.0375 -0.2306 -0.0219 0.148 Uiso 1 1 calc R
C9 C 0.2560(11) -0.2356(17) -0.0148(4) 0.080(5) Uani 1 1 d .
H9A H 0.2201 -0.1518 -0.0206 0.096 Uiso 1 1 calc R
H9B H 0.3018 -0.1977 -0.0018 0.096 Uiso 1 1 calc R
C10 C 0.2899(13) -0.299(3) -0.0399(5) 0.140(9) Uani 1 1 d .
H10A H 0.3194 -0.2227 -0.0482 0.209 Uiso 1 1 calc R
H10B H 0.2450 -0.3347 -0.0531 0.209 Uiso 1 1 calc R
H10C H 0.3267 -0.3809 -0.0343 0.209 Uiso 1 1 calc R
C11 C 0.1594(9) -0.2554(16) 0.0285(3) 0.069(4) Uani 1 1 d .
H11A H 0.2053 -0.2084 0.0401 0.083 Uiso 1 1 calc R
H11B H 0.1252 -0.1767 0.0192 0.083 Uiso 1 1 calc R
C12 C 0.1078(11) -0.346(2) 0.0469(4) 0.109(7) Uani 1 1 d .
H12A H 0.0880 -0.2803 0.0600 0.164 Uiso 1 1 calc R
H12B H 0.1418 -0.4223 0.0565 0.164 Uiso 1 1 calc R
H12C H 0.0618 -0.3917 0.0356 0.164 Uiso 1 1 calc R
C13 C 0.4181(11) -0.842(2) 0.0098(4) 0.104(7) Uani 1 1 d .
H13A H 0.4524 -0.9243 0.0174 0.124 Uiso 1 1 calc R
H13B H 0.3769 -0.8801 -0.0047 0.124 Uiso 1 1 calc R
C14 C 0.4735(14) -0.720(3) -0.0026(5) 0.158(11) Uani 1 1 d .
H14A H 0.5005 -0.7652 -0.0167 0.236 Uiso 1 1 calc R
H14B H 0.5143 -0.6824 0.0118 0.236 Uiso 1 1 calc R
H14C H 0.4392 -0.6392 -0.0104 0.236 Uiso 1 1 calc R
C15 C 0.3152(10) -0.918(2) 0.0490(4) 0.102(7) Uani 1 1 d .
H15A H 0.2772 -0.9587 0.0338 0.122 Uiso 1 1 calc R
H15B H 0.3558 -0.9939 0.0552 0.122 Uiso 1 1 calc R
C16 C 0.2693(15) -0.880(3) 0.0717(4) 0.131(8) Uani 1 1 d .
H16A H 0.2420 -0.9678 0.0772 0.197 Uiso 1 1 calc R
H16B H 0.2290 -0.8044 0.0657 0.197 Uiso 1 1 calc R
H16C H 0.3069 -0.8432 0.0871 0.197 Uiso 1 1 calc R
C17 C 0.4504(11) -0.7142(19) 0.0642(4) 0.092(6) Uani 1 1 d .
H17A H 0.4843 -0.6361 0.0579 0.110 Uiso 1 1 calc R
H17B H 0.4264 -0.6743 0.0797 0.110 Uiso 1 1 calc R
C18 C 0.5068(11) -0.845(2) 0.0746(4) 0.105(6) Uani 1 1 d .
H18A H 0.5485 -0.8113 0.0891 0.158 Uiso 1 1 calc R
H18B H 0.5326 -0.8843 0.0597 0.158 Uiso 1 1 calc R
H18C H 0.4746 -0.9226 0.0816 0.158 Uiso 1 1 calc R
C19 C 0.3386(8) -0.4221(18) 0.0490(3) 0.064(4) Uani 1 1 d .
C20 C 0.3620(9) -0.3368(19) 0.0684(3) 0.066(4) Uani 1 1 d .
C21 C 0.3862(8) -0.2449(16) 0.0906(3) 0.055(4) Uani 1 1 d .
C22 C 0.4054(8) -0.1643(16) 0.1101(3) 0.058(4) Uani 1 1 d .
C23 C 0.4300(8) -0.0793(15) 0.1338(3) 0.053(4) Uani 1 1 d .
C24 C 0.3720(8) -0.0241(17) 0.1504(3) 0.063(4) Uani 1 1 d .
H24A H 0.3163 -0.0454 0.1452 0.076 Uiso 1 1 calc R
C25 C 0.3950(7) 0.0589(16) 0.1737(3) 0.053(4) Uani 1 1 d .
H25A H 0.3556 0.0916 0.1843 0.064 Uiso 1 1 calc R
C26 C 0.4767(7) 0.0931(14) 0.1811(2) 0.045(3) Uani 1 1 d .
C27 C 0.5196(7) 0.1746(14) 0.2048(3) 0.048(3) Uani 1 1 d .
C28 C 0.4908(8) 0.2471(16) 0.2267(3) 0.055(4) Uani 1 1 d .
H28A H 0.4347 0.2452 0.2282 0.066 Uiso 1 1 calc R
C29 C 0.5453(9) 0.3216(18) 0.2461(3) 0.068(4) Uani 1 1 d .
H29A H 0.5260 0.3661 0.2611 0.081 Uiso 1 1 calc R
C30 C 0.6301(8) 0.3308(16) 0.2434(3) 0.058(4) Uani 1 1 d .
C31 C 0.6589(8) 0.2577(18) 0.2215(3) 0.063(4) Uani 1 1 d .
H31A H 0.7146 0.2603 0.2196 0.075 Uiso 1 1 calc R
C32 C 0.6032(8) 0.1814(16) 0.2026(3) 0.053(3) Uani 1 1 d .
C33 C 0.6237(7) 0.0961(14) 0.1773(3) 0.046(3) Uani 1 1 d .
C34 C 0.5355(7) 0.0471(16) 0.1645(3) 0.056(4) Uani 1 1 d .
C35 C 0.5130(8) -0.0363(13) 0.1419(3) 0.045(3) Uani 1 1 d .
H35A H 0.5530 -0.0666 0.1314 0.054 Uiso 1 1 calc R
C36 C 0.6603(8) 0.1990(15) 0.1577(3) 0.053(3) Uani 1 1 d .
H36A H 0.6676 0.1407 0.1415 0.064 Uiso 1 1 calc R
H36B H 0.7150 0.2275 0.1665 0.064 Uiso 1 1 calc R
C37 C 0.6146(9) 0.3425(18) 0.1476(3) 0.069(4) Uani 1 1 d .
H37A H 0.5588 0.3168 0.1395 0.083 Uiso 1 1 calc R
H37B H 0.6107 0.4062 0.1634 0.083 Uiso 1 1 calc R
C38 C 0.6543(12) 0.4277(19) 0.1273(4) 0.085(5) Uani 1 1 d .
H38A H 0.6611 0.3615 0.1121 0.103 Uiso 1 1 calc R
H38B H 0.7090 0.4571 0.1359 0.103 Uiso 1 1 calc R
C39 C 0.6094(12) 0.565(2) 0.1157(4) 0.100(6) Uani 1 1 d .
H39A H 0.6067 0.6348 0.1308 0.120 Uiso 1 1 calc R
H39B H 0.5531 0.5370 0.1086 0.120 Uiso 1 1 calc R
C40 C 0.6458(14) 0.646(2) 0.0932(6) 0.144(10) Uani 1 1 d .
H40A H 0.7034 0.6663 0.1000 0.173 Uiso 1 1 calc R
H40B H 0.6447 0.5777 0.0778 0.173 Uiso 1 1 calc R
C41 C 0.6102(18) 0.778(3) 0.0832(5) 0.163(11) Uani 1 1 d .
H41A H 0.6403 0.8175 0.0694 0.245 Uiso 1 1 calc R
H41B H 0.6114 0.8484 0.0981 0.245 Uiso 1 1 calc R
H41C H 0.5540 0.7598 0.0753 0.245 Uiso 1 1 calc R
C42 C 0.6828(8) -0.0376(16) 0.1843(3) 0.061(4) Uani 1 1 d .
H42A H 0.6881 -0.0908 0.1674 0.073 Uiso 1 1 calc R
H42B H 0.7370 0.0004 0.1917 0.073 Uiso 1 1 calc R
C43 C 0.6554(9) -0.147(2) 0.2047(3) 0.096(7) Uani 1 1 d .
H43A H 0.6595 -0.0996 0.2227 0.115 Uiso 1 1 calc R
H43B H 0.5981 -0.1735 0.1990 0.115 Uiso 1 1 calc R
C44 C 0.7076(12) -0.286(3) 0.2068(5) 0.126(8) Uani 1 1 d .
H44A H 0.6811 -0.3592 0.2173 0.151 Uiso 1 1 calc R
H44B H 0.7065 -0.3257 0.1884 0.151 Uiso 1 1 calc R
C45 C 0.7894(13) -0.275(3) 0.2187(6) 0.137(9) Uani 1 1 d .
H45A H 0.7905 -0.2375 0.2373 0.164 Uiso 1 1 calc R
H45B H 0.8156 -0.2002 0.2085 0.164 Uiso 1 1 calc R
C46 C 0.8421(15) -0.415(3) 0.2202(5) 0.134(9) Uani 1 1 d .
H46A H 0.8152 -0.4937 0.2292 0.161 Uiso 1 1 calc R
H46B H 0.8474 -0.4479 0.2017 0.161 Uiso 1 1 calc R
C47 C 0.9205(16) -0.388(4) 0.2349(6) 0.221(18) Uani 1 1 d .
H47A H 0.9529 -0.4783 0.2353 0.332 Uiso 1 1 calc R
H47B H 0.9154 -0.3589 0.2534 0.332 Uiso 1 1 calc R
H47C H 0.9472 -0.3103 0.2260 0.332 Uiso 1 1 calc R
C48 C 0.6841(9) 0.4141(17) 0.2628(3) 0.060(4) Uani 1 1 d .
C49 C 0.7301(9) 0.4902(17) 0.2782(3) 0.058(4) Uani 1 1 d .
C50 C 0.7834(8) 0.5775(17) 0.2965(3) 0.058(4) Uani 1 1 d .
C51 C 0.8239(7) 0.6585(16) 0.3130(3) 0.052(4) Uani 1 1 d .
C52 C 0.6985(9) 0.9470(18) 0.3094(4) 0.082(5) Uani 1 1 d .
H52A H 0.7057 0.9162 0.2909 0.098 Uiso 1 1 calc R
H52B H 0.6780 0.8610 0.3184 0.098 Uiso 1 1 calc R
C53 C 0.6327(10) 1.069(2) 0.3071(4) 0.106(7) Uani 1 1 d .
H53A H 0.5819 1.0302 0.2973 0.159 Uiso 1 1 calc R
H53B H 0.6505 1.1526 0.2972 0.159 Uiso 1 1 calc R
H53C H 0.6241 1.0996 0.3252 0.159 Uiso 1 1 calc R
C54 C 0.8344(11) 1.153(2) 0.3089(4) 0.098(6) Uani 1 1 d .
H54A H 0.7937 1.2323 0.3080 0.118 Uiso 1 1 calc R
H54B H 0.8858 1.1910 0.3188 0.118 Uiso 1 1 calc R
C55 C 0.8477(13) 1.111(3) 0.2793(4) 0.129(8) Uani 1 1 d .
H55A H 0.8659 1.1970 0.2703 0.193 Uiso 1 1 calc R
H55B H 0.7966 1.0752 0.2693 0.193 Uiso 1 1 calc R
H55C H 0.8887 1.0334 0.2800 0.193 Uiso 1 1 calc R
C56 C 0.7795(14) 1.078(3) 0.3605(4) 0.124(9) Uani 1 1 d .
H56A H 0.8308 1.1150 0.3706 0.149 Uiso 1 1 calc R
H56B H 0.7423 1.1625 0.3567 0.149 Uiso 1 1 calc R
C57 C 0.741(2) 0.964(4) 0.3781(6) 0.23(2) Uani 1 1 d .
H57A H 0.7310 1.0102 0.3949 0.349 Uiso 1 1 calc R
H57B H 0.7786 0.8814 0.3822 0.349 Uiso 1 1 calc R
H57C H 0.6901 0.9283 0.3681 0.349 Uiso 1 1 calc R
C58 C 1.0238(12) 0.535(3) 0.3159(4) 0.109(7) Uani 1 1 d .
H58A H 1.0593 0.4501 0.3215 0.131 Uiso 1 1 calc R
H58B H 0.9761 0.4986 0.3037 0.131 Uiso 1 1 calc R
C59 C 1.0710(14) 0.647(3) 0.3003(5) 0.147(10) Uani 1 1 d .
H59A H 1.0880 0.5994 0.2845 0.220 Uiso 1 1 calc R
H59B H 1.1188 0.6826 0.3122 0.220 Uiso 1 1 calc R
H59C H 1.0357 0.7305 0.2943 0.220 Uiso 1 1 calc R
C60 C 0.9473(10) 0.4597(18) 0.3624(4) 0.085(5) Uani 1 1 d .
H60A H 0.9042 0.4148 0.3493 0.102 Uiso 1 1 calc R
H60B H 0.9903 0.3853 0.3669 0.102 Uiso 1 1 calc R
C61 C 0.9118(14) 0.496(3) 0.3881(5) 0.134(9) Uani 1 1 d .
H61A H 0.8909 0.4062 0.3954 0.202 Uiso 1 1 calc R
H61B H 0.8675 0.5666 0.3839 0.202 Uiso 1 1 calc R
H61C H 0.9540 0.5382 0.4015 0.202 Uiso 1 1 calc R
C62 C 1.0860(10) 0.667(2) 0.3691(4) 0.088(5) Uani 1 1 d .
H62A H 1.1137 0.7462 0.3606 0.106 Uiso 1 1 calc R
H62B H 1.0708 0.7055 0.3862 0.106 Uiso 1 1 calc R
C63 C 1.1446(10) 0.542(2) 0.3758(4) 0.112(7) Uani 1 1 d .
H63A H 1.1920 0.5775 0.3879 0.167 Uiso 1 1 calc R
H63B H 1.1617 0.5050 0.3591 0.167 Uiso 1 1 calc R
H63C H 1.1183 0.4637 0.3847 0.167 Uiso 1 1 calc R
C64 C 0.9761(8) 0.9584(16) 0.3570(3) 0.055(4) Uani 1 1 d .
C65 C 1.0374(8) 1.0261(18) 0.3448(3) 0.066(4) Uani 1 1 d .
H65A H 1.0370 1.0118 0.3260 0.080 Uiso 1 1 calc R
C66 C 1.0993(9) 1.1139(19) 0.3588(4) 0.084(5) Uani 1 1 d .
H66A H 1.1383 1.1596 0.3495 0.101 Uiso 1 1 calc R
C67 C 1.1019(11) 1.132(2) 0.3870(5) 0.089(6) Uani 1 1 d .
H67A H 1.1455 1.1849 0.3968 0.106 Uiso 1 1 calc R
C68 C 1.0434(12) 1.0753(19) 0.4004(4) 0.082(5) Uani 1 1 d .
H68A H 1.0433 1.0976 0.4189 0.098 Uiso 1 1 calc R
C69 C 0.9815(9) 0.9815(18) 0.3864(3) 0.073(5) Uani 1 1 d .
H69A H 0.9441 0.9344 0.3962 0.088 Uiso 1 1 calc R
P1 P 0.1992(2) -0.3692(4) 0.00280(8) 0.0557(10) Uani 1 1 d .
P2 P 0.3674(2) -0.7562(4) 0.03676(8) 0.0590(10) Uani 1 1 d .
P3 P 0.7999(2) 0.9965(4) 0.32798(9) 0.0601(10) Uani 1 1 d .
P4 P 0.9903(2) 0.6166(5) 0.34591(8) 0.0595(10) Uani 1 1 d .
Pt1 Pt 0.28153(3) -0.56308(6) 0.020934(11) 0.0514(2) Uani 1 1 d .
Pt2 Pt 0.89588(3) 0.80721(7) 0.335606(11) 0.0510(2) Uani 1 1 d .

loop_
_atom_site_aniso_label
_atom_site_aniso_U_11
_atom_site_aniso_U_22
_atom_site_aniso_U_33
_atom_site_aniso_U_23
_atom_site_aniso_U_13
_atom_site_aniso_U_12
C1 0.079(11) 0.049(10) 0.076(11) 0.018(8) 0.016(9) 0.006(8)
C2 0.047(9) 0.051(10) 0.123(16) -0.010(11) -0.012(10) -0.013(7)
C3 0.108(15) 0.054(12) 0.090(14) -0.007(11) -0.047(12) 0.000(11)
C4 0.128(16) 0.060(12) 0.059(11) -0.018(9) 0.005(11) -0.002(11)
C5 0.077(10) 0.052(9) 0.056(9) -0.013(8) 0.017(8) -0.012(8)
C6 0.038(7) 0.058(10) 0.076(11) 0.026(9) 0.002(7) -0.004(7)
C7 0.052(8) 0.037(9) 0.135(15) 0.012(9) -0.033(9) -0.013(7)
C8 0.082(12) 0.054(11) 0.145(18) -0.001(11) -0.032(11) 0.010(9)
C9 0.093(12) 0.044(10) 0.100(14) 0.027(9) 0.008(10) 0.000(8)
C10 0.110(16) 0.20(3) 0.127(19) 0.002(18) 0.063(15) -0.025(17)
C11 0.077(10) 0.047(9) 0.080(11) -0.010(8) -0.005(9) 0.003(8)
C12 0.098(14) 0.132(19) 0.108(16) -0.004(14) 0.047(12) 0.011(13)
C13 0.090(13) 0.106(16) 0.108(15) 0.011(13) -0.006(11) 0.052(12)
C14 0.107(17) 0.24(3) 0.14(2) 0.03(2) 0.053(16) -0.002(19)
C15 0.079(12) 0.116(17) 0.112(15) 0.076(13) 0.019(11) -0.003(11)
C16 0.18(2) 0.13(2) 0.092(15) 0.029(14) 0.044(16) -0.025(17)
C17 0.100(13) 0.065(12) 0.097(14) 0.004(10) -0.034(10) 0.006(10)
C18 0.098(14) 0.097(15) 0.107(15) 0.012(12) -0.034(11) -0.002(11)
C19 0.057(9) 0.066(11) 0.070(10) 0.048(9) 0.009(8) -0.009(8)
C20 0.054(9) 0.084(12) 0.058(10) -0.001(10) -0.004(8) -0.008(8)
C21 0.054(8) 0.061(10) 0.043(8) 0.001(8) -0.011(7) -0.004(7)
C22 0.055(8) 0.049(9) 0.068(10) -0.015(8) 0.000(7) -0.003(7)
C23 0.051(8) 0.052(9) 0.051(8) -0.006(7) -0.009(7) -0.017(7)
C24 0.039(7) 0.074(11) 0.068(10) -0.020(9) -0.019(7) -0.008(7)
C25 0.032(7) 0.065(10) 0.063(9) -0.008(8) 0.008(6) -0.009(7)
C26 0.050(8) 0.040(8) 0.042(7) -0.001(6) -0.003(6) -0.012(6)
C27 0.045(7) 0.040(8) 0.056(8) 0.009(7) -0.005(6) -0.003(6)
C28 0.048(8) 0.064(10) 0.054(9) -0.014(8) 0.008(7) -0.002(7)
C29 0.067(10) 0.084(12) 0.049(9) -0.026(9) -0.001(7) 0.010(9)
C30 0.057(9) 0.060(10) 0.054(9) -0.014(8) 0.004(7) -0.003(7)
C31 0.041(8) 0.083(12) 0.062(10) 0.012(9) 0.001(7) -0.004(7)
C32 0.062(9) 0.054(9) 0.045(8) 0.013(7) 0.013(7) 0.016(7)
C33 0.035(6) 0.043(8) 0.058(8) -0.002(7) -0.003(6) -0.014(6)
C34 0.038(7) 0.061(10) 0.065(9) -0.024(8) -0.004(6) -0.010(7)
C35 0.053(8) 0.031(7) 0.048(8) -0.017(6) 0.002(6) 0.001(6)
C36 0.048(7) 0.047(9) 0.065(9) 0.012(7) 0.011(7) 0.006(7)
C37 0.078(10) 0.077(12) 0.054(9) -0.009(9) 0.015(8) -0.003(9)
C38 0.118(14) 0.059(11) 0.079(12) 0.011(10) 0.010(11) -0.014(10)
C39 0.129(16) 0.101(16) 0.068(12) -0.012(12) 0.007(11) 0.009(13)
C40 0.147(19) 0.094(17) 0.22(3) 0.064(18) 0.11(2) 0.043(15)
C41 0.24(3) 0.12(2) 0.14(2) 0.021(18) 0.06(2) 0.06(2)
C42 0.041(7) 0.054(10) 0.087(11) -0.017(9) 0.012(7) -0.018(7)
C43 0.051(9) 0.19(2) 0.050(9) 0.029(12) 0.000(7) 0.029(12)
C44 0.078(14) 0.13(2) 0.17(2) 0.016(17) 0.012(14) -0.004(14)
C45 0.081(15) 0.113(19) 0.21(3) 0.062(18) 0.013(16) 0.000(13)
C46 0.112(18) 0.16(3) 0.13(2) 0.024(18) 0.043(16) 0.038(17)
C47 0.10(2) 0.38(5) 0.18(3) 0.00(3) 0.01(2) 0.05(3)
C48 0.076(10) 0.061(10) 0.042(8) -0.006(8) 0.002(7) -0.016(8)
C49 0.066(9) 0.065(10) 0.042(8) 0.003(8) 0.005(7) -0.012(8)
C50 0.054(8) 0.069(10) 0.050(8) -0.025(8) 0.009(7) -0.002(8)
C51 0.043(7) 0.073(10) 0.038(7) -0.023(7) -0.001(6) 0.011(7)
C52 0.059(9) 0.071(12) 0.111(14) 0.006(11) -0.004(9) 0.005(9)
C53 0.075(11) 0.073(13) 0.16(2) 0.026(13) -0.011(12) 0.004(10)
C54 0.081(12) 0.083(14) 0.125(17) -0.043(13) 0.001(11) -0.026(10)
C55 0.130(19) 0.15(2) 0.106(18) 0.043(16) 0.015(14) -0.008(16)
C56 0.131(17) 0.13(2) 0.103(16) -0.037(15) -0.017(14) 0.083(15)
C57 0.26(4) 0.30(5) 0.18(3) 0.08(3) 0.16(3) 0.12(3)
C58 0.083(13) 0.14(2) 0.100(15) -0.039(14) -0.017(11) 0.041(13)
C59 0.121(18) 0.22(3) 0.106(18) 0.002(19) 0.040(15) 0.049(19)
C60 0.082(11) 0.058(11) 0.103(14) 0.002(10) -0.025(10) 0.008(9)
C61 0.15(2) 0.119(19) 0.15(2) 0.052(17) 0.053(17) -0.022(16)
C62 0.076(11) 0.087(14) 0.095(13) 0.011(11) -0.012(9) -0.010(10)
C63 0.073(12) 0.101(16) 0.147(19) 0.012(14) -0.031(12) -0.017(11)
C64 0.048(8) 0.059(10) 0.055(9) -0.021(8) -0.010(7) 0.006(7)
C65 0.049(8) 0.091(13) 0.058(9) -0.007(9) 0.005(7) -0.016(8)
C66 0.054(10) 0.074(12) 0.122(17) -0.020(12) 0.002(10) -0.014(8)
C67 0.061(11) 0.082(13) 0.106(16) -0.016(12) -0.041(11) -0.009(9)
C68 0.099(13) 0.072(12) 0.061(10) -0.009(10) -0.035(10) 0.002(11)
C69 0.069(10) 0.079(12) 0.065(10) -0.030(9) -0.013(8) 0.003(9)
P1 0.052(2) 0.048(2) 0.064(2) -0.009(2) -0.0045(18) -0.0043(17)
P2 0.058(2) 0.054(2) 0.060(2) -0.005(2) -0.0067(18) 0.0042(18)
P3 0.063(2) 0.046(2) 0.068(3) -0.004(2) -0.004(2) 0.0038(18)
P4 0.052(2) 0.058(3) 0.065(3) -0.009(2) -0.0026(19) 0.0026(18)
Pt1 0.0530(4) 0.0488(4) 0.0500(4) -0.0067(3) -0.0012(2) -0.0038(3)
Pt2 0.0485(3) 0.0511(4) 0.0510(4) -0.0076(3) -0.0010(2) -0.0035(3)

loop_
_atom_type_symbol
_atom_type_description
_atom_type_scat_dispersion_real
_atom_type_scat_dispersion_imag
_atom_type_scat_source
C C 0.0033 0.0016 'International Tables Vol C Tables 4.2.6.8 and 6.1.1.4'
H H 0.0000 0.0000 'International Tables Vol C Tables 4.2.6.8 and 6.1.1.4'
P P 0.1023 0.0942 'International Tables Vol C Tables 4.2.6.8 and 6.1.1.4'
Pt Pt -1.7033 8.3905 'International Tables Vol C Tables 4.2.6.8 and 6.1.1.4'

loop_
_geom_angle_atom_site_label_1
_geom_angle_atom_site_label_2
_geom_angle_atom_site_label_3
_geom_angle
C2 C1 C6 119.2(15)
C3 C2 C1 122.1(16)
C2 C3 C4 120.1(16)
C3 C4 C5 117.5(16)
C6 C5 C4 124.5(15)
C5 C6 C1 116.1(14)
C5 C6 Pt1 125.2(10)
C1 C6 Pt1 118.6(12)
C8 C7 P1 117.3(11)
C10 C9 P1 114.0(13)
C12 C11 P1 113.0(11)
C14 C13 P2 109.5(15)
C16 C15 P2 112.6(16)
C18 C17 P2 116.2(12)
C20 C19 Pt1 169.1(13)
C19 C20 C21 177.9(16)
C22 C21 C20 178.4(16)
C21 C22 C23 175.9(16)
C22 C23 C35 122.4(13)
C22 C23 C24 121.8(12)
C35 C23 C24 115.8(11)
C25 C24 C23 122.7(12)
C24 C25 C26 119.0(12)
C25 C26 C34 120.1(12)
C25 C26 C27 131.6(12)
C34 C26 C27 108.3(11)
C32 C27 C28 119.1(12)
C32 C27 C26 109.1(12)
C28 C27 C26 131.8(12)
C29 C28 C27 120.0(12)
C28 C29 C30 120.6(13)
C31 C30 C48 121.0(13)
C31 C30 C29 119.2(12)
C48 C30 C29 119.8(13)
C32 C31 C30 119.0(12)
C31 C32 C27 122.1(13)
C31 C32 C33 125.9(12)
C27 C32 C33 112.0(12)
C36 C33 C32 111.3(11)
C36 C33 C42 108.6(10)
C32 C33 C42 114.2(11)
C36 C33 C34 110.0(11)
C32 C33 C34 99.7(10)
C42 C33 C34 112.7(10)
C35 C34 C26 120.6(11)
C35 C34 C33 128.4(12)
C26 C34 C33 110.8(11)
C34 C35 C23 121.7(12)
C33 C36 C37 119.6(11)
C38 C37 C36 114.0(13)
C37 C38 C39 116.0(16)
C38 C39 C40 116.4(17)
C41 C40 C39 118.6(19)
C43 C42 C33 114.3(11)
C44 C43 C42 111.2(14)
C45 C44 C43 118(2)
C44 C45 C46 118(2)
C47 C46 C45 111(3)
C49 C48 C30 176.8(16)
C48 C49 C50 179.3(17)
C51 C50 C49 174.6(15)
C50 C51 Pt2 171.9(13)
C53 C52 P3 116.4(12)
C55 C54 P3 113.0(13)
C57 C56 P3 111.4(18)
C59 C58 P4 112.1(15)
C61 C60 P4 115.5(13)
C63 C62 P4 114.8(13)
C65 C64 C69 115.2(13)
C65 C64 Pt2 121.0(10)
C69 C64 Pt2 123.0(11)
C64 C65 C66 124.1(15)
C65 C66 C67 118.4(17)
C68 C67 C66 121.6(15)
C67 C68 C69 120.0(17)
C68 C69 C64 120.4(16)
C9 P1 C11 102.7(8)
C9 P1 C7 104.2(8)
C11 P1 C7 104.9(8)
C9 P1 Pt1 111.8(6)
C11 P1 Pt1 113.9(5)
C7 P1 Pt1 117.8(5)
C17 P2 C15 104.8(9)
C17 P2 C13 104.8(9)
C15 P2 C13 101.0(10)
C17 P2 Pt1 117.0(6)
C15 P2 Pt1 114.5(6)
C13 P2 Pt1 113.0(6)
C54 P3 C56 104.4(10)
C54 P3 C52 104.8(8)
C56 P3 C52 105.5(9)
C54 P3 Pt2 113.2(6)
C56 P3 Pt2 111.0(6)
C52 P3 Pt2 116.9(5)
C58 P4 C60 103.6(10)
C58 P4 C62 105.7(9)
C60 P4 C62 105.1(8)
C58 P4 Pt2 113.2(7)
C60 P4 Pt2 112.3(6)
C62 P4 Pt2 115.9(6)
C19 Pt1 C6 175.7(6)
C19 Pt1 P2 92.2(4)
C6 Pt1 P2 89.3(4)
C19 Pt1 P1 88.9(4)
C6 Pt1 P1 89.8(4)
P2 Pt1 P1 176.62(15)
C51 Pt2 C64 175.9(5)
C51 Pt2 P3 93.7(4)
C64 Pt2 P3 88.3(4)
C51 Pt2 P4 87.3(4)
C64 Pt2 P4 90.9(4)
P3 Pt2 P4 176.57(15)

loop_
_geom_bond_atom_site_label_1
_geom_bond_atom_site_label_2
_geom_bond_distance
C1 C2 1.40(2)
C1 C6 1.406(18)
C2 C3 1.35(2)
C3 C4 1.36(2)
C4 C5 1.41(2)
C5 C6 1.364(19)
C6 Pt1 2.070(15)
C7 C8 1.478(19)
C7 P1 1.851(13)
C9 C10 1.53(2)
C9 P1 1.804(15)
C11 C12 1.55(2)
C11 P1 1.809(15)
C13 C14 1.59(3)
C13 P2 1.825(19)
C15 C16 1.47(2)
C15 P2 1.821(16)
C17 C18 1.53(2)
C17 P2 1.809(16)
C19 C20 1.24(2)
C19 Pt1 1.995(18)
C20 C21 1.38(2)
C21 C22 1.201(18)
C22 C23 1.397(19)
C23 C35 1.412(16)
C23 C24 1.423(19)
C24 C25 1.368(18)
C25 C26 1.368(16)
C26 C34 1.408(17)
C26 C27 1.461(17)
C27 C32 1.387(17)
C27 C28 1.392(18)
C28 C29 1.379(18)
C29 C30 1.414(18)
C30 C31 1.397(19)
C30 C48 1.412(19)
C31 C32 1.382(19)
C32 C33 1.530(18)
C33 C36 1.515(17)
C33 C42 1.544(18)
C33 C34 1.553(16)
C34 C35 1.341(16)
C36 C37 1.530(19)
C37 C38 1.48(2)
C38 C39 1.50(2)
C39 C40 1.51(2)
C40 C41 1.37(3)
C42 C43 1.51(2)
C43 C44 1.50(3)
C44 C45 1.38(3)
C45 C46 1.51(3)
C46 C47 1.40(3)
C48 C49 1.201(18)
C49 C50 1.395(19)
C50 C51 1.208(17)
C51 Pt2 2.003(13)
C52 C53 1.52(2)
C52 P3 1.827(15)
C54 C55 1.54(3)
C54 P3 1.81(2)
C56 C57 1.53(3)
C56 P3 1.825(19)
C58 C59 1.54(3)
C58 P4 1.796(19)
C60 C61 1.49(2)
C60 P4 1.811(18)
C62 C63 1.47(2)
C62 P4 1.853(16)
C64 C65 1.378(18)
C64 C69 1.443(19)
C64 Pt2 2.063(13)
C65 C66 1.38(2)
C66 C67 1.39(2)
C67 C68 1.34(2)
C68 C69 1.41(2)
P1 Pt1 2.294(4)
P2 Pt1 2.289(4)
P3 Pt2 2.302(4)
P4 Pt2 2.306(4)
